data_7021008
loop_
_publ_author_name
'West, Joseph K.'
'Fondong, Gregory L.'
'Noll, Bruce C.'
'Stahl, Lothar'

_publ_section_title
;
 Heavier carbene analogues and their derivatives as \k-El, \k(2)-El,N, and
 \k(2)-N,N' ligands: different reactivity patterns for acyclic and cyclic
 diamidogermylenes and -stannylenes.
;
_journal_issue 11
_journal_name_full 'Dalton transactions (Cambridge, England : 2003)'
_journal_page_first 3835
_journal_page_last 3842
_journal_paper_doi 10.1039/c2dt32443a
_journal_volume 42
_journal_year 2013
_chemical_formula_moiety 'C40 H96 Cl4 Cu4 N8 Si4 Sn4, C4 H8 O'
_chemical_formula_sum 'C44 H104 Cl4 Cu4 N8 O Si4 Sn4'
_chemical_formula_weight 1744.43
_chemical_name_systematic
;
?
;
_space_group_crystal_system triclinic
_space_group_IT_number 2
_space_group_name_Hall '-P 1'
_space_group_name_H-M_alt 'P -1'
_symmetry_space_group_name_Hall '-P 1'
_symmetry_space_group_name_H-M 'P -1'
_atom_sites_solution_hydrogens geom
_atom_sites_solution_primary direct
_atom_sites_solution_secondary difmap
_audit_creation_date 2012-12-15
_audit_creation_method
;
Olex2 1.2
(compiled Dec 5 2012 16:17:34, GUI svn.r4385)
;
_cell_angle_alpha 108.904(2)
_cell_angle_beta 98.938(2)
_cell_angle_gamma 91.934(2)
_cell_formula_units_Z 4
_cell_length_a 15.051(2)
_cell_length_b 21.782(3)
_cell_length_c 25.431(3)
_cell_measurement_reflns_used 7181
_cell_measurement_temperature 173.15
_cell_measurement_theta_max 27.57
_cell_measurement_theta_min 2.20
_cell_volume 7760.2(17)
_computing_cell_refinement 'Bruker SMART Version 5.632'
_computing_data_collection 'Bruker SMART Version 5.632'
_computing_data_reduction 'Bruker SAINT Version 6.45A'
_computing_molecular_graphics
;
O. V. Dolomanov, L. J. Bourhis, R. J. Gildea, J. A. K. Howard and H. Puschmann,
OLEX2: a complete structure solution, refinement and analysis program.
J. Appl. Cryst. (2009). 42, 339-341.
;
_computing_publication_material
;
O. V. Dolomanov, L. J. Bourhis, R. J. Gildea, J. A. K. Howard and H. Puschmann,
OLEX2: a complete structure solution, refinement and analysis program.
J. Appl. Cryst. (2009). 42, 339-341.
;
_computing_structure_refinement
;
XL, G.M. Sheldrick, Acta Cryst.
(2008). A64, 112-122
;
_computing_structure_solution
;
XS, G.M. Sheldrick, Acta Cryst.
(2008). A64, 112-122
;
_diffrn_ambient_temperature 173.15
_diffrn_detector_area_resol_mean 8
_diffrn_measured_fraction_theta_full 0.990
_diffrn_measured_fraction_theta_max 0.990
_diffrn_measurement_device_type 'CCD area detector'
_diffrn_measurement_method 'phi and omega scans'
_diffrn_radiation_monochromator graphite
_diffrn_radiation_type MoK\a
_diffrn_radiation_wavelength 0.71073
_diffrn_reflns_av_R_equivalents 0.0256
_diffrn_reflns_av_unetI/netI 0.0390
_diffrn_reflns_limit_h_max 18
_diffrn_reflns_limit_h_min -18
_diffrn_reflns_limit_k_max 24
_diffrn_reflns_limit_k_min -26
_diffrn_reflns_limit_l_max 31
_diffrn_reflns_limit_l_min -28
_diffrn_reflns_number 59393
_diffrn_reflns_theta_full 25.68
_diffrn_reflns_theta_max 25.68
_diffrn_reflns_theta_min 0.99
_diffrn_source 'sealed tube'
_diffrn_source_current 35.0
_diffrn_source_power 1.575
_diffrn_source_voltage 45.0
_exptl_absorpt_coefficient_mu 2.571
_exptl_absorpt_correction_T_max 0.5330
_exptl_absorpt_correction_T_min 0.4417
_exptl_absorpt_correction_type multi-scan
_exptl_absorpt_process_details 'SADABS 2.10 (Bruker, 2003)'
_exptl_crystal_colour colorless
_exptl_crystal_density_diffrn 1.493
_exptl_crystal_density_method 'not measured'
_exptl_crystal_description chunk
_exptl_crystal_F_000 3488
_exptl_crystal_size_max 0.38
_exptl_crystal_size_mid 0.35
_exptl_crystal_size_min 0.28
_refine_diff_density_max 1.697
_refine_diff_density_min -0.778
_refine_diff_density_rms 0.131
_refine_ls_extinction_method none
_refine_ls_goodness_of_fit_ref 1.045
_refine_ls_hydrogen_treatment constr
_refine_ls_matrix_type full
_refine_ls_number_parameters 1243
_refine_ls_number_reflns 29217
_refine_ls_number_restraints 0
_refine_ls_restrained_S_all 1.045
_refine_ls_R_factor_all 0.0483
_refine_ls_R_factor_gt 0.0390
_refine_ls_shift/su_max 0.003
_refine_ls_shift/su_mean 0.000
_refine_ls_structure_factor_coef Fsqd
_refine_ls_weighting_details 'calc w=1/[\s^2^(Fo^2^)+(0.0621P)^2^+0.3100P] where P=(Fo^2^+2Fc^2^)/3'
_refine_ls_weighting_scheme calc
_refine_ls_wR_factor_gt 0.1014
_refine_ls_wR_factor_ref 0.1054
_reflns_number_gt 24018
_reflns_number_total 29217
_reflns_threshold_expression >2sigma(I)
_cod_data_source_file c2dt32443a.txt
_cod_data_source_block 2
_cod_database_code 7021008

loop_
_space_group_symop_id
_space_group_symop_operation_xyz
1 'x, y, z'
2 '-x, -y, -z'

loop_
_atom_site_label
_atom_site_type_symbol
_atom_site_fract_x
_atom_site_fract_y
_atom_site_fract_z
_atom_site_U_iso_or_equiv
_atom_site_adp_type
_atom_site_occupancy
_atom_site_symmetry_multiplicity
_atom_site_calc_flag
Sn2 Sn 0.286258(18) -0.011301(14) 0.175423(13) 0.02671(7) Uani 1 1 d
Sn1 Sn 0.252510(19) 0.165979(14) 0.164973(13) 0.02713(7) Uani 1 1 d
Sn4 Sn 0.028760(18) 0.063202(14) 0.188265(13) 0.02625(7) Uani 1 1 d
Sn3 Sn 0.21522(2) 0.135077(15) 0.317352(13) 0.03037(8) Uani 1 1 d
Sn2B Sn 0.840061(19) 0.461951(13) 0.166280(13) 0.02653(7) Uani 1 1 d
Sn1B Sn 0.814684(18) 0.647371(14) 0.176526(13) 0.02704(7) Uani 1 1 d
Sn3B Sn 1.078729(18) 0.581994(14) 0.189312(13) 0.02619(7) Uani 1 1 d
Sn4B Sn 0.965348(19) 0.613587(15) 0.318767(13) 0.02924(8) Uani 1 1 d
Cu1 Cu 0.19936(3) 0.08729(2) 0.21044(2) 0.02561(12) Uani 1 1 d
Cu2 Cu 0.36618(3) 0.06539(2) 0.11333(2) 0.02990(12) Uani 1 1 d
Cu3 Cu 0.02670(4) 0.16844(3) 0.30107(2) 0.03021(12) Uani 1 1 d
Cu4 Cu 0.04133(3) 0.04787(2) 0.29924(2) 0.02850(12) Uani 1 1 d
Cu1B Cu 0.92058(3) 0.57572(2) 0.21183(2) 0.02555(12) Uani 1 1 d
Cu2B Cu 0.69752(3) 0.52448(2) 0.11557(2) 0.02925(12) Uani 1 1 d
Cu4B Cu 1.14137(3) 0.56058(2) 0.30077(2) 0.02917(12) Uani 1 1 d
Cu3B Cu 1.13460(3) 0.68154(2) 0.30104(2) 0.02860(12) Uani 1 1 d
Cl2 Cl 0.21583(8) -0.11840(6) 0.16526(6) 0.0468(3) Uani 1 1 d
Cl1 Cl 0.25372(9) 0.28156(5) 0.22022(6) 0.0462(3) Uani 1 1 d
Cl4 Cl -0.05405(8) 0.01339(6) 0.09419(5) 0.0450(3) Uani 1 1 d
Cl3 Cl 0.35565(9) 0.18123(7) 0.38214(6) 0.0552(4) Uani 1 1 d
Cl2B Cl 0.86831(9) 0.38453(6) 0.21735(5) 0.0441(3) Uani 1 1 d
Cl1B Cl 0.88230(8) 0.74608(6) 0.16699(7) 0.0500(3) Uani 1 1 d
Cl3B Cl 1.10619(9) 0.55878(6) 0.09458(5) 0.0460(3) Uani 1 1 d
Cl4B Cl 0.85891(9) 0.62290(7) 0.38315(6) 0.0530(3) Uani 1 1 d
Si2 Si 0.43152(8) -0.06140(6) 0.11729(6) 0.0348(3) Uani 1 1 d
Si1 Si 0.34951(9) 0.18795(6) 0.08320(6) 0.0376(3) Uani 1 1 d
Si4 Si -0.13656(8) 0.07700(6) 0.23671(6) 0.0330(3) Uani 1 1 d
Si3 Si 0.11584(9) 0.14847(6) 0.41041(5) 0.0352(3) Uani 1 1 d
Si2B Si 0.69378(8) 0.37945(6) 0.08508(6) 0.0360(3) Uani 1 1 d
Si1B Si 0.63665(8) 0.65430(6) 0.11909(6) 0.0332(3) Uani 1 1 d
Si3B Si 1.27194(8) 0.60249(6) 0.23705(6) 0.0320(3) Uani 1 1 d
Si4B Si 1.12038(9) 0.66298(6) 0.41113(5) 0.0343(3) Uani 1 1 d
N3 N 0.3327(2) -0.02793(16) 0.09466(15) 0.0281(8) Uani 1 1 d
N4 N 0.4195(2) -0.03292(18) 0.18660(16) 0.0340(9) Uani 1 1 d
N1 N 0.3878(2) 0.16073(17) 0.14100(17) 0.0327(9) Uani 1 1 d
N2 N 0.2379(2) 0.17244(17) 0.08472(15) 0.0303(8) Uani 1 1 d
N7 N -0.0561(2) 0.01884(16) 0.23320(15) 0.0280(8) Uani 1 1 d
N8 N -0.0596(2) 0.13722(17) 0.23039(15) 0.0292(8) Uani 1 1 d
N5 N 0.1467(2) 0.07782(17) 0.36030(15) 0.0299(8) Uani 1 1 d
N6 N 0.1227(2) 0.19807(17) 0.36727(15) 0.0295(8) Uani 1 1 d
N3B N 0.6914(2) 0.45114(17) 0.14381(16) 0.0306(8) Uani 1 1 d
N4B N 0.8063(2) 0.39542(17) 0.08535(15) 0.0302(8) Uani 1 1 d
N1B N 0.7214(2) 0.60229(17) 0.09582(15) 0.0279(8) Uani 1 1 d
N2B N 0.6886(2) 0.67882(17) 0.18829(16) 0.0329(9) Uani 1 1 d
N6B N 1.1909(2) 0.65887(16) 0.23375(15) 0.0287(8) Uani 1 1 d
N5B N 1.1893(2) 0.53867(16) 0.23071(15) 0.0285(8) Uani 1 1 d
N8B N 1.0662(2) 0.69967(17) 0.36288(15) 0.0299(8) Uani 1 1 d
N7B N 1.0800(2) 0.58245(17) 0.36653(15) 0.0306(8) Uani 1 1 d
C4 C 0.4313(4) -0.1518(2) 0.0875(3) 0.0518(14) Uani 1 1 d
H4A H 0.4839 -0.1658 0.1070 0.078 Uiso 1 1 d
H4B H 0.4339 -0.1645 0.0471 0.078 Uiso 1 1 d
H4C H 0.3759 -0.1725 0.0926 0.078 Uiso 1 1 d
C3 C 0.5336(3) -0.0269(3) 0.1003(2) 0.0491(13) Uani 1 1 d
H3A H 0.5232 -0.0312 0.0602 0.074 Uiso 1 1 d
H3B H 0.5853 -0.0507 0.1083 0.074 Uiso 1 1 d
H3C H 0.5463 0.0192 0.1233 0.074 Uiso 1 1 d
C1 C 0.3840(4) 0.2752(3) 0.0942(3) 0.0554(16) Uani 1 1 d
H1A H 0.3518 0.2875 0.0631 0.083 Uiso 1 1 d
H1B H 0.4492 0.2808 0.0953 0.083 Uiso 1 1 d
H1C H 0.3691 0.3029 0.1300 0.083 Uiso 1 1 d
C8 C -0.2377(3) 0.0533(2) 0.1797(2) 0.0467(13) Uani 1 1 d
H8A H -0.2672 0.0923 0.1784 0.070 Uiso 1 1 d
H8B H -0.2799 0.0233 0.1873 0.070 Uiso 1 1 d
H8C H -0.2191 0.0317 0.1434 0.070 Uiso 1 1 d
C7 C -0.1830(3) 0.1018(3) 0.3032(2) 0.0500(14) Uani 1 1 d
H7A H -0.1960 0.0634 0.3136 0.075 Uiso 1 1 d
H7B H -0.2387 0.1228 0.2978 0.075 Uiso 1 1 d
H7C H -0.1387 0.1327 0.3334 0.075 Uiso 1 1 d
C5 C 0.1939(4) 0.1755(3) 0.4798(2) 0.0494(13) Uani 1 1 d
H5A H 0.1918 0.1416 0.4974 0.074 Uiso 1 1 d
H5B H 0.1751 0.2158 0.5046 0.074 Uiso 1 1 d
H5C H 0.2555 0.1833 0.4741 0.074 Uiso 1 1 d
C6 C 0.0019(4) 0.1373(2) 0.4272(2) 0.0459(13) Uani 1 1 d
H6A H -0.0229 0.1797 0.4398 0.069 Uiso 1 1 d
H6B H 0.0060 0.1178 0.4571 0.069 Uiso 1 1 d
H6C H -0.0383 0.1085 0.3933 0.069 Uiso 1 1 d
C30 C 0.2718(3) -0.0551(2) 0.0385(2) 0.0379(11) Uani 1 1 d
C32 C 0.2295(4) -0.1242(3) 0.0241(3) 0.0607(16) Uani 1 1 d
H32D H 0.2756 -0.1549 0.0161 0.091 Uiso 1 1 d
H32E H 0.1816 -0.1344 -0.0093 0.091 Uiso 1 1 d
H32F H 0.2033 -0.1280 0.0560 0.091 Uiso 1 1 d
C2B C 0.5241(3) 0.6079(3) 0.1034(2) 0.0505(14) Uani 1 1 d
H2BA H 0.5117 0.5799 0.0636 0.076 Uiso 1 1 d
H2BB H 0.4775 0.6382 0.1106 0.076 Uiso 1 1 d
H2BC H 0.5241 0.5806 0.1274 0.076 Uiso 1 1 d
C1B C 0.6214(4) 0.7220(3) 0.0890(2) 0.0507(14) Uani 1 1 d
H1BA H 0.6797 0.7468 0.0948 0.076 Uiso 1 1 d
H1BB H 0.5790 0.7510 0.1079 0.076 Uiso 1 1 d
H1BC H 0.5972 0.7037 0.0484 0.076 Uiso 1 1 d
C4B C 0.6654(3) 0.3008(3) 0.0953(3) 0.0566(16) Uani 1 1 d
H4BA H 0.6713 0.2647 0.0615 0.085 Uiso 1 1 d
H4BB H 0.6032 0.2991 0.1022 0.085 Uiso 1 1 d
H4BC H 0.7068 0.2975 0.1279 0.085 Uiso 1 1 d
C40 C 0.4729(3) -0.0401(3) 0.2378(2) 0.0437(12) Uani 1 1 d
C5B C 1.3402(3) 0.5813(2) 0.1794(2) 0.0459(13) Uani 1 1 d
H5BA H 1.3672 0.5404 0.1774 0.069 Uiso 1 1 d
H5BB H 1.3883 0.6162 0.1872 0.069 Uiso 1 1 d
H5BC H 1.3013 0.5761 0.1433 0.069 Uiso 1 1 d
C6B C 1.3570(3) 0.6285(3) 0.3028(2) 0.0511(14) Uani 1 1 d
H6BA H 1.3706 0.6756 0.3154 0.077 Uiso 1 1 d
H6BB H 1.4121 0.6068 0.2953 0.077 Uiso 1 1 d
H6BC H 1.3330 0.6159 0.3318 0.077 Uiso 1 1 d
C7B C 1.2453(3) 0.6787(3) 0.4274(2) 0.0544(15) Uani 1 1 d
H7BA H 1.2712 0.6453 0.4418 0.082 Uiso 1 1 d
H7BB H 1.2624 0.7217 0.4560 0.082 Uiso 1 1 d
H7BC H 1.2681 0.6770 0.3930 0.082 Uiso 1 1 d
C8B C 1.0830(4) 0.6896(3) 0.4811(2) 0.0487(13) Uani 1 1 d
H8BA H 1.0883 0.7373 0.4966 0.073 Uiso 1 1 d
H8BB H 1.1206 0.6723 0.5071 0.073 Uiso 1 1 d
H8BC H 1.0196 0.6731 0.4764 0.073 Uiso 1 1 d
C10 C 0.4765(3) 0.1828(2) 0.1806(3) 0.0492(14) Uani 1 1 d
C20 C 0.1558(3) 0.1838(2) 0.0510(2) 0.0370(11) Uani 1 1 d
C22 C 0.1653(4) 0.1613(3) -0.0117(2) 0.0600(16) Uani 1 1 d
H22D H 0.2176 0.1860 -0.0163 0.090 Uiso 1 1 d
H22E H 0.1105 0.1693 -0.0341 0.090 Uiso 1 1 d
H22F H 0.1736 0.1148 -0.0246 0.090 Uiso 1 1 d
C23 C 0.1405(4) 0.2560(3) 0.0691(3) 0.0586(16) Uani 1 1 d
H23D H 0.1266 0.2699 0.1075 0.088 Uiso 1 1 d
H23E H 0.0899 0.2630 0.0432 0.088 Uiso 1 1 d
H23F H 0.1951 0.2814 0.0687 0.088 Uiso 1 1 d
C21 C 0.0744(3) 0.1451(3) 0.0572(2) 0.0508(14) Uani 1 1 d
H21D H 0.0839 0.0987 0.0454 0.076 Uiso 1 1 d
H21E H 0.0202 0.1518 0.0335 0.076 Uiso 1 1 d
H21F H 0.0662 0.1600 0.0968 0.076 Uiso 1 1 d
C70 C -0.0779(3) -0.0544(2) 0.2160(2) 0.0328(10) Uani 1 1 d
C71 C 0.0001(3) -0.0877(2) 0.1905(2) 0.0387(11) Uani 1 1 d
H71D H 0.0055 -0.0774 0.1563 0.058 Uiso 1 1 d
H71E H -0.0113 -0.1351 0.1808 0.058 Uiso 1 1 d
H71F H 0.0563 -0.0724 0.2179 0.058 Uiso 1 1 d
C72 C -0.1635(3) -0.0808(2) 0.1723(2) 0.0442(12) Uani 1 1 d
H72D H -0.2164 -0.0689 0.1902 0.066 Uiso 1 1 d
H72E H -0.1652 -0.1285 0.1566 0.066 Uiso 1 1 d
H72F H -0.1640 -0.0623 0.1419 0.066 Uiso 1 1 d
C73 C -0.0879(3) -0.0716(2) 0.2684(2) 0.0428(12) Uani 1 1 d
H73D H -0.0303 -0.0607 0.2947 0.064 Uiso 1 1 d
H73E H -0.1055 -0.1184 0.2574 0.064 Uiso 1 1 d
H73F H -0.1344 -0.0469 0.2866 0.064 Uiso 1 1 d
C80 C -0.0889(3) 0.1935(2) 0.2103(2) 0.0365(11) Uani 1 1 d
C81 C -0.0064(3) 0.2393(2) 0.2183(2) 0.0419(12) Uani 1 1 d
H81D H 0.0154 0.2615 0.2587 0.063 Uiso 1 1 d
H81E H -0.0223 0.2719 0.2001 0.063 Uiso 1 1 d
H81F H 0.0411 0.2146 0.2013 0.063 Uiso 1 1 d
C82 C -0.1567(4) 0.2298(2) 0.2471(3) 0.0528(15) Uani 1 1 d
H82D H -0.2118 0.2009 0.2401 0.079 Uiso 1 1 d
H82E H -0.1719 0.2687 0.2373 0.079 Uiso 1 1 d
H82F H -0.1293 0.2429 0.2871 0.079 Uiso 1 1 d
C83 C -0.1320(3) 0.1709(3) 0.1487(2) 0.0497(14) Uani 1 1 d
H83D H -0.0882 0.1490 0.1256 0.074 Uiso 1 1 d
H83E H -0.1498 0.2088 0.1380 0.074 Uiso 1 1 d
H83F H -0.1851 0.1407 0.1423 0.074 Uiso 1 1 d
C50 C 0.1863(3) 0.0215(2) 0.3752(2) 0.0379(11) Uani 1 1 d
C53 C 0.1903(4) -0.0337(2) 0.3210(2) 0.0484(13) Uani 1 1 d
H53D H 0.1289 -0.0516 0.3017 0.073 Uiso 1 1 d
H53E H 0.2235 -0.0680 0.3302 0.073 Uiso 1 1 d
H53F H 0.2213 -0.0172 0.2966 0.073 Uiso 1 1 d
C51 C 0.1276(4) -0.0014(3) 0.4089(2) 0.0536(14) Uani 1 1 d
H51D H 0.1295 0.0327 0.4454 0.080 Uiso 1 1 d
H51E H 0.1497 -0.0409 0.4150 0.080 Uiso 1 1 d
H51F H 0.0654 -0.0113 0.3883 0.080 Uiso 1 1 d
C52 C 0.2836(4) 0.0403(3) 0.4086(3) 0.0565(15) Uani 1 1 d
H52D H 0.3239 0.0466 0.3839 0.085 Uiso 1 1 d
H52E H 0.3028 0.0054 0.4231 0.085 Uiso 1 1 d
H52F H 0.2849 0.0808 0.4404 0.085 Uiso 1 1 d
C60 C 0.1367(4) 0.2723(2) 0.3879(2) 0.0419(12) Uani 1 1 d
C61 C 0.1819(4) 0.2920(2) 0.3453(2) 0.0452(13) Uani 1 1 d
H61D H 0.2448 0.2813 0.3488 0.068 Uiso 1 1 d
H61E H 0.1803 0.3390 0.3530 0.068 Uiso 1 1 d
H61F H 0.1497 0.2684 0.3071 0.068 Uiso 1 1 d
C67 C 0.1962(4) 0.3014(3) 0.4455(2) 0.0572(15) Uani 1 1 d
H67A H 0.1659 0.2920 0.4740 0.086 Uiso 1 1 d
H67B H 0.2061 0.3487 0.4547 0.086 Uiso 1 1 d
H67C H 0.2540 0.2824 0.4451 0.086 Uiso 1 1 d
C63 C 0.0439(4) 0.2996(2) 0.3917(2) 0.0489(13) Uani 1 1 d
H63D H 0.0060 0.2850 0.3541 0.073 Uiso 1 1 d
H63E H 0.0520 0.3474 0.4061 0.073 Uiso 1 1 d
H63F H 0.0145 0.2841 0.4174 0.073 Uiso 1 1 d
C30B C 0.6265(3) 0.4604(2) 0.1851(2) 0.0454(13) Uani 1 1 d
C31B C 0.6427(4) 0.5291(3) 0.2259(3) 0.0552(15) Uani 1 1 d
H31A H 0.7027 0.5354 0.2493 0.083 Uiso 1 1 d
H31B H 0.5968 0.5369 0.2503 0.083 Uiso 1 1 d
H31C H 0.6390 0.5599 0.2050 0.083 Uiso 1 1 d
C40B C 0.8670(3) 0.3567(2) 0.0499(2) 0.0358(11) Uani 1 1 d
C42B C 0.8916(4) 0.2971(3) 0.0670(3) 0.0560(15) Uani 1 1 d
H42A H 0.9283 0.3117 0.1049 0.084 Uiso 1 1 d
H42B H 0.9257 0.2696 0.0400 0.084 Uiso 1 1 d
H42C H 0.8361 0.2722 0.0670 0.084 Uiso 1 1 d
C43B C 0.9524(4) 0.3994(3) 0.0564(3) 0.0535(14) Uani 1 1 d
H43A H 0.9370 0.4370 0.0447 0.080 Uiso 1 1 d
H43B H 0.9931 0.3742 0.0328 0.080 Uiso 1 1 d
H43C H 0.9824 0.4148 0.0961 0.080 Uiso 1 1 d
C10B C 0.7499(3) 0.5847(2) 0.0393(2) 0.0402(11) Uani 1 1 d
C11B C 0.7862(4) 0.6438(3) 0.0265(3) 0.0603(16) Uani 1 1 d
H11A H 0.7379 0.6727 0.0250 0.090 Uiso 1 1 d
H11B H 0.8064 0.6291 -0.0100 0.090 Uiso 1 1 d
H11C H 0.8367 0.6673 0.0562 0.090 Uiso 1 1 d
C20B C 0.6660(3) 0.7260(2) 0.2399(2) 0.0401(12) Uani 1 1 d
C23B C 0.5670(4) 0.7133(3) 0.2424(2) 0.0593(16) Uani 1 1 d
H23A H 0.5291 0.7196 0.2098 0.089 Uiso 1 1 d
H23B H 0.5527 0.7435 0.2773 0.089 Uiso 1 1 d
H23C H 0.5552 0.6683 0.2414 0.089 Uiso 1 1 d
C22B C 0.7255(4) 0.7195(3) 0.2916(2) 0.0586(16) Uani 1 1 d
H22A H 0.7106 0.6770 0.2949 0.088 Uiso 1 1 d
H22B H 0.7155 0.7541 0.3255 0.088 Uiso 1 1 d
H22C H 0.7892 0.7234 0.2878 0.088 Uiso 1 1 d
C60B C 1.2048(3) 0.7194(2) 0.2168(2) 0.0326(10) Uani 1 1 d
C62B C 1.2628(3) 0.7095(2) 0.1716(2) 0.0428(12) Uani 1 1 d
H62A H 1.3240 0.7018 0.1864 0.064 Uiso 1 1 d
H62B H 1.2655 0.7485 0.1604 0.064 Uiso 1 1 d
H62C H 1.2366 0.6718 0.1387 0.064 Uiso 1 1 d
C61B C 1.1123(3) 0.7349(2) 0.1941(2) 0.0395(11) Uani 1 1 d
H61A H 1.0891 0.7021 0.1571 0.059 Uiso 1 1 d
H61B H 1.1170 0.7781 0.1900 0.059 Uiso 1 1 d
H61C H 1.0712 0.7345 0.2203 0.059 Uiso 1 1 d
C63B C 1.2508(3) 0.7756(2) 0.2681(2) 0.0433(12) Uani 1 1 d
H63A H 1.2142 0.7836 0.2980 0.065 Uiso 1 1 d
H63B H 1.2572 0.8149 0.2577 0.065 Uiso 1 1 d
H63C H 1.3107 0.7647 0.2818 0.065 Uiso 1 1 d
C50B C 1.2066(3) 0.4670(2) 0.2096(2) 0.0354(11) Uani 1 1 d
C53B C 1.1274(3) 0.4276(2) 0.2173(2) 0.0434(12) Uani 1 1 d
H53A H 1.1299 0.4345 0.2575 0.065 Uiso 1 1 d
H53B H 1.1303 0.3813 0.1970 0.065 Uiso 1 1 d
H53C H 1.0707 0.4418 0.2022 0.065 Uiso 1 1 d
C51B C 1.2934(3) 0.4579(2) 0.2448(3) 0.0512(14) Uani 1 1 d
H51A H 1.3435 0.4849 0.2406 0.077 Uiso 1 1 d
H51B H 1.3056 0.4120 0.2315 0.077 Uiso 1 1 d
H51C H 1.2869 0.4709 0.2844 0.077 Uiso 1 1 d
C52B C 1.2133(4) 0.4426(2) 0.1476(2) 0.0513(14) Uani 1 1 d
H52A H 1.1560 0.4465 0.1252 0.077 Uiso 1 1 d
H52B H 1.2263 0.3968 0.1366 0.077 Uiso 1 1 d
H52C H 1.2620 0.4687 0.1410 0.077 Uiso 1 1 d
C80B C 1.0416(3) 0.7689(2) 0.3810(2) 0.0406(12) Uani 1 1 d
C81B C 1.0119(4) 0.7878(2) 0.3284(2) 0.0484(13) Uani 1 1 d
H81A H 1.0630 0.7874 0.3087 0.073 Uiso 1 1 d
H81B H 0.9909 0.8315 0.3396 0.073 Uiso 1 1 d
H81C H 0.9626 0.7565 0.3032 0.073 Uiso 1 1 d
C82B C 1.1232(4) 0.8146(2) 0.4170(2) 0.0547(15) Uani 1 1 d
H82A H 1.1407 0.8051 0.4520 0.082 Uiso 1 1 d
H82B H 1.1081 0.8598 0.4258 0.082 Uiso 1 1 d
H82C H 1.1736 0.8083 0.3960 0.082 Uiso 1 1 d
C83B C 0.9622(4) 0.7782(3) 0.4134(2) 0.0555(15) Uani 1 1 d
H83A H 0.9067 0.7551 0.3877 0.083 Uiso 1 1 d
H83B H 0.9538 0.8247 0.4287 0.083 Uiso 1 1 d
H83C H 0.9745 0.7606 0.4445 0.083 Uiso 1 1 d
C70B C 1.0698(3) 0.5236(2) 0.3854(2) 0.0409(12) Uani 1 1 d
C73B C 1.0031(4) 0.4725(2) 0.3401(2) 0.0448(12) Uani 1 1 d
H73A H 0.9416 0.4854 0.3424 0.067 Uiso 1 1 d
H73B H 1.0079 0.4303 0.3458 0.067 Uiso 1 1 d
H73C H 1.0165 0.4691 0.3028 0.067 Uiso 1 1 d
C71B C 1.0356(4) 0.5385(3) 0.4417(2) 0.0542(14) Uani 1 1 d
H71A H 1.0825 0.5656 0.4725 0.081 Uiso 1 1 d
H71B H 1.0213 0.4976 0.4482 0.081 Uiso 1 1 d
H71C H 0.9812 0.5618 0.4403 0.081 Uiso 1 1 d
C72B C 1.1635(4) 0.4978(3) 0.3922(2) 0.0520(14) Uani 1 1 d
H72A H 1.1830 0.4825 0.3555 0.078 Uiso 1 1 d
H72B H 1.1604 0.4619 0.4073 0.078 Uiso 1 1 d
H72C H 1.2072 0.5331 0.4185 0.078 Uiso 1 1 d
C31 C 0.1945(4) -0.0113(3) 0.0375(3) 0.0646(18) Uani 1 1 d
H31D H 0.1598 -0.0117 0.0671 0.097 Uiso 1 1 d
H31E H 0.1548 -0.0276 0.0006 0.097 Uiso 1 1 d
H31F H 0.2192 0.0333 0.0444 0.097 Uiso 1 1 d
C13B C 0.8237(5) 0.5396(3) 0.0373(3) 0.0616(17) Uani 1 1 d
H13A H 0.8764 0.5620 0.0658 0.092 Uiso 1 1 d
H13B H 0.8402 0.5261 -0.0002 0.092 Uiso 1 1 d
H13C H 0.8020 0.5010 0.0452 0.092 Uiso 1 1 d
C3B C 0.6149(4) 0.3790(3) 0.0218(3) 0.0620(17) Uani 1 1 d
H3BA H 0.6323 0.4164 0.0108 0.093 Uiso 1 1 d
H3BB H 0.5534 0.3821 0.0301 0.093 Uiso 1 1 d
H3BC H 0.6171 0.3386 -0.0092 0.093 Uiso 1 1 d
C41B C 0.8211(4) 0.3332(3) -0.0126(2) 0.0619(16) Uani 1 1 d
H41A H 0.7711 0.3003 -0.0186 0.093 Uiso 1 1 d
H41B H 0.8652 0.3142 -0.0364 0.093 Uiso 1 1 d
H41C H 0.7978 0.3703 -0.0225 0.093 Uiso 1 1 d
C33B C 0.5299(4) 0.4482(3) 0.1522(3) 0.0650(18) Uani 1 1 d
H33A H 0.5226 0.4755 0.1280 0.097 Uiso 1 1 d
H33B H 0.4874 0.4593 0.1787 0.097 Uiso 1 1 d
H33C H 0.5177 0.4022 0.1287 0.097 Uiso 1 1 d
C21B C 0.6812(4) 0.7967(3) 0.2391(3) 0.0671(18) Uani 1 1 d
H21A H 0.7423 0.8042 0.2324 0.101 Uiso 1 1 d
H21B H 0.6734 0.8278 0.2755 0.101 Uiso 1 1 d
H21C H 0.6370 0.8027 0.2088 0.101 Uiso 1 1 d
C11 C 0.4849(4) 0.1444(3) 0.2216(3) 0.0586(16) Uani 1 1 d
H11D H 0.4360 0.1535 0.2436 0.088 Uiso 1 1 d
H11E H 0.5432 0.1576 0.2472 0.088 Uiso 1 1 d
H11F H 0.4809 0.0978 0.2003 0.088 Uiso 1 1 d
C2 C 0.3902(5) 0.1394(3) 0.0177(3) 0.071(2) Uani 1 1 d
H2A H 0.4561 0.1398 0.0256 0.107 Uiso 1 1 d
H2B H 0.3732 0.1589 -0.0119 0.107 Uiso 1 1 d
H2C H 0.3627 0.0946 0.0049 0.107 Uiso 1 1 d
C41 C 0.5727(4) -0.0275(3) 0.2382(3) 0.0646(18) Uani 1 1 d
H41D H 0.5898 -0.0598 0.2050 0.097 Uiso 1 1 d
H41E H 0.6079 -0.0314 0.2725 0.097 Uiso 1 1 d
H41F H 0.5850 0.0163 0.2367 0.097 Uiso 1 1 d
C12 C 0.4841(4) 0.2562(3) 0.2153(3) 0.071(2) Uani 1 1 d
H12D H 0.4778 0.2815 0.1896 0.107 Uiso 1 1 d
H12E H 0.5430 0.2686 0.2402 0.107 Uiso 1 1 d
H12F H 0.4361 0.2649 0.2381 0.107 Uiso 1 1 d
C43 C 0.4473(4) 0.0080(4) 0.2893(3) 0.0680(18) Uani 1 1 d
H43D H 0.4581 0.0521 0.2886 0.102 Uiso 1 1 d
H43E H 0.4838 0.0037 0.3232 0.102 Uiso 1 1 d
H43F H 0.3832 -0.0012 0.2897 0.102 Uiso 1 1 d
C33 C 0.3262(5) -0.0552(3) -0.0083(3) 0.0736(19) Uani 1 1 d
H33D H 0.3585 -0.0122 0.0011 0.111 Uiso 1 1 d
H33E H 0.2850 -0.0657 -0.0444 0.111 Uiso 1 1 d
H33F H 0.3700 -0.0881 -0.0112 0.111 Uiso 1 1 d
C32B C 0.6386(4) 0.4138(3) 0.2187(3) 0.0661(18) Uani 1 1 d
H32A H 0.6308 0.3689 0.1927 0.099 Uiso 1 1 d
H32B H 0.5937 0.4201 0.2436 0.099 Uiso 1 1 d
H32C H 0.6995 0.4227 0.2415 0.099 Uiso 1 1 d
C13 C 0.5527(3) 0.1692(3) 0.1458(3) 0.069(2) Uani 1 1 d
H13D H 0.5485 0.1228 0.1240 0.104 Uiso 1 1 d
H13E H 0.6112 0.1821 0.1712 0.104 Uiso 1 1 d
H13F H 0.5471 0.1946 0.1200 0.104 Uiso 1 1 d
C12B C 0.6682(5) 0.5506(3) -0.0065(2) 0.0698(18) Uani 1 1 d
H12A H 0.6457 0.5114 0.0001 0.105 Uiso 1 1 d
H12B H 0.6865 0.5381 -0.0436 0.105 Uiso 1 1 d
H12C H 0.6206 0.5802 -0.0053 0.105 Uiso 1 1 d
C42 C 0.4549(4) -0.1100(3) 0.2383(3) 0.076(2) Uani 1 1 d
H42D H 0.3898 -0.1208 0.2331 0.113 Uiso 1 1 d
H42E H 0.4843 -0.1129 0.2744 0.113 Uiso 1 1 d
H42F H 0.4795 -0.1405 0.2075 0.113 Uiso 1 1 d
O1 O 0.2255(5) 0.5987(3) 0.5540(3) 0.115(2) Uani 1 1 d
O2 O 0.8626(5) 0.9314(3) 0.4390(3) 0.120(2) Uani 1 1 d
C24 C 0.8778(7) 0.9955(5) 0.4444(4) 0.104(3) Uani 1 1 d
H24A H 0.9125 0.9998 0.4157 0.125 Uiso 1 1 d
H24B H 0.9124 1.0201 0.4823 0.125 Uiso 1 1 d
C15 C 0.2661(7) 0.5422(5) 0.6188(5) 0.113(3) Uani 1 1 d
H15A H 0.3284 0.5364 0.6339 0.136 Uiso 1 1 d
H15B H 0.2240 0.5087 0.6229 0.136 Uiso 1 1 d
C25 C 0.7942(9) 1.0202(6) 0.4369(5) 0.138(4) Uani 1 1 d
H25A H 0.7973 1.0563 0.4219 0.168 Uiso 1 1 d
H25B H 0.7703 1.0351 0.4729 0.168 Uiso 1 1 d
C27 C 0.7887(8) 0.9054(5) 0.3974(4) 0.129(4) Uani 1 1 d
H27A H 0.7529 0.8726 0.4065 0.155 Uiso 1 1 d
H27B H 0.8083 0.8842 0.3608 0.155 Uiso 1 1 d
C16 C 0.2410(7) 0.6101(6) 0.6481(5) 0.136(4) Uani 1 1 d
H16A H 0.2076 0.6115 0.6791 0.162 Uiso 1 1 d
H16B H 0.2951 0.6421 0.6637 0.162 Uiso 1 1 d
C17 C 0.1835(7) 0.6239(6) 0.6020(5) 0.136(4) Uani 1 1 d
H17A H 0.1218 0.6020 0.5949 0.163 Uiso 1 1 d
H17B H 0.1789 0.6713 0.6108 0.163 Uiso 1 1 d
C26 C 0.7329(7) 0.9628(8) 0.3945(5) 0.157(5) Uani 1 1 d
H26A H 0.7235 0.9657 0.3562 0.189 Uiso 1 1 d
H26B H 0.6738 0.9579 0.4059 0.189 Uiso 1 1 d
C14 C 0.2559(9) 0.5399(6) 0.5577(5) 0.163(5) Uani 1 1 d
H14A H 0.3149 0.5334 0.5450 0.195 Uiso 1 1 d
H14B H 0.2123 0.5029 0.5333 0.195 Uiso 1 1 d

loop_
_atom_site_aniso_label
_atom_site_aniso_U_11
_atom_site_aniso_U_22
_atom_site_aniso_U_33
_atom_site_aniso_U_23
_atom_site_aniso_U_13
_atom_site_aniso_U_12
Sn2 0.02507(14) 0.02312(15) 0.03619(18) 0.01310(13) 0.00980(12) 0.00751(11)
Sn1 0.02939(15) 0.02107(15) 0.03455(18) 0.01144(13) 0.01119(13) 0.00420(12)
Sn4 0.02377(14) 0.02546(15) 0.03179(17) 0.01203(13) 0.00601(12) 0.00305(11)
Sn3 0.03053(16) 0.02996(17) 0.02952(17) 0.00764(14) 0.00693(13) 0.00286(13)
Sn2B 0.02545(14) 0.02095(15) 0.03420(18) 0.01146(13) 0.00336(12) 0.00196(11)
Sn1B 0.02500(14) 0.02155(15) 0.03586(18) 0.01112(13) 0.00498(12) 0.00572(11)
Sn3B 0.02507(14) 0.02350(15) 0.03056(17) 0.00818(13) 0.00832(12) 0.00254(11)
Sn4B 0.02818(15) 0.03235(17) 0.02929(17) 0.01179(14) 0.00719(12) 0.00625(12)
Cu1 0.0252(3) 0.0226(3) 0.0314(3) 0.0101(2) 0.0089(2) 0.0049(2)
Cu2 0.0302(3) 0.0242(3) 0.0386(3) 0.0125(2) 0.0109(2) 0.0055(2)
Cu3 0.0325(3) 0.0243(3) 0.0362(3) 0.0109(2) 0.0104(2) 0.0061(2)
Cu4 0.0310(3) 0.0249(3) 0.0314(3) 0.0111(2) 0.0067(2) 0.0043(2)
Cu1B 0.0241(2) 0.0225(3) 0.0316(3) 0.0107(2) 0.0055(2) 0.0043(2)
Cu2B 0.0284(3) 0.0250(3) 0.0368(3) 0.0139(2) 0.0052(2) 0.0040(2)
Cu4B 0.0299(3) 0.0251(3) 0.0343(3) 0.0110(2) 0.0075(2) 0.0070(2)
Cu3B 0.0306(3) 0.0233(3) 0.0321(3) 0.0080(2) 0.0084(2) 0.0043(2)
Cl2 0.0449(7) 0.0283(6) 0.0766(10) 0.0236(6) 0.0245(6) 0.0057(5)
Cl1 0.0680(8) 0.0229(6) 0.0503(8) 0.0095(5) 0.0227(6) 0.0074(5)
Cl4 0.0456(7) 0.0509(8) 0.0358(7) 0.0160(6) -0.0020(5) -0.0059(6)
Cl3 0.0394(7) 0.0650(9) 0.0503(8) 0.0099(7) -0.0011(6) -0.0067(6)
Cl2B 0.0546(7) 0.0331(6) 0.0484(8) 0.0234(6) -0.0008(6) 0.0038(5)
Cl1B 0.0394(6) 0.0319(6) 0.0842(10) 0.0293(7) 0.0065(6) -0.0003(5)
Cl3B 0.0540(7) 0.0473(7) 0.0347(7) 0.0076(6) 0.0169(6) -0.0025(6)
Cl4B 0.0431(7) 0.0747(10) 0.0503(8) 0.0250(7) 0.0238(6) 0.0129(6)
Si2 0.0314(6) 0.0285(7) 0.0486(8) 0.0138(6) 0.0155(6) 0.0116(5)
Si1 0.0393(7) 0.0328(7) 0.0531(9) 0.0235(7) 0.0233(6) 0.0093(6)
Si4 0.0261(6) 0.0314(7) 0.0473(8) 0.0187(6) 0.0110(6) 0.0061(5)
Si3 0.0444(7) 0.0326(7) 0.0283(7) 0.0079(6) 0.0106(6) 0.0024(6)
Si2B 0.0276(6) 0.0269(7) 0.0505(9) 0.0134(6) -0.0020(6) -0.0007(5)
Si1B 0.0289(6) 0.0324(7) 0.0422(8) 0.0186(6) 0.0034(5) 0.0085(5)
Si3B 0.0234(6) 0.0278(6) 0.0445(8) 0.0102(6) 0.0086(5) 0.0054(5)
Si4B 0.0377(7) 0.0347(7) 0.0278(7) 0.0076(6) 0.0029(5) 0.0065(6)
N3 0.0303(19) 0.0237(18) 0.031(2) 0.0079(16) 0.0103(16) 0.0058(15)
N4 0.0300(19) 0.038(2) 0.044(2) 0.0227(19) 0.0142(17) 0.0124(16)
N1 0.0253(18) 0.0247(19) 0.052(3) 0.0172(18) 0.0091(17) 0.0026(15)
N2 0.037(2) 0.0271(19) 0.031(2) 0.0120(16) 0.0115(16) 0.0045(16)
N7 0.0246(17) 0.0238(19) 0.041(2) 0.0165(17) 0.0075(16) 0.0034(14)
N8 0.0250(18) 0.029(2) 0.037(2) 0.0156(17) 0.0045(16) 0.0058(15)
N5 0.0334(19) 0.028(2) 0.029(2) 0.0100(16) 0.0071(16) 0.0067(16)
N6 0.0335(19) 0.0267(19) 0.026(2) 0.0051(16) 0.0067(16) 0.0025(15)
N3B 0.0258(18) 0.0258(19) 0.046(2) 0.0195(18) 0.0078(16) 0.0037(15)
N4B 0.0321(19) 0.0241(19) 0.033(2) 0.0089(16) 0.0039(16) -0.0015(15)
N1B 0.0341(19) 0.0258(19) 0.028(2) 0.0148(16) 0.0036(16) 0.0034(15)
N2B 0.0249(18) 0.029(2) 0.044(2) 0.0082(18) 0.0094(16) 0.0090(15)
N6B 0.0249(18) 0.0220(18) 0.039(2) 0.0087(16) 0.0091(16) 0.0021(14)
N5B 0.0262(18) 0.0230(18) 0.039(2) 0.0094(16) 0.0127(16) 0.0075(15)
N8B 0.038(2) 0.0262(19) 0.026(2) 0.0079(16) 0.0080(16) 0.0081(16)
N7B 0.035(2) 0.030(2) 0.029(2) 0.0127(17) 0.0055(16) 0.0050(16)
C4 0.050(3) 0.032(3) 0.072(4) 0.012(3) 0.014(3) 0.019(2)
C3 0.042(3) 0.050(3) 0.059(4) 0.015(3) 0.024(3) 0.012(2)
C1 0.045(3) 0.050(3) 0.096(5) 0.052(3) 0.027(3) 0.007(2)
C8 0.032(3) 0.041(3) 0.074(4) 0.029(3) 0.007(2) 0.006(2)
C7 0.043(3) 0.053(3) 0.063(4) 0.025(3) 0.023(3) 0.012(2)
C5 0.057(3) 0.047(3) 0.042(3) 0.014(3) 0.008(3) -0.002(3)
C6 0.059(3) 0.041(3) 0.039(3) 0.011(2) 0.019(3) 0.004(2)
C30 0.044(3) 0.029(2) 0.037(3) 0.006(2) 0.007(2) 0.003(2)
C32 0.075(4) 0.035(3) 0.064(4) 0.012(3) -0.002(3) -0.003(3)
C2B 0.031(3) 0.061(4) 0.059(4) 0.023(3) -0.003(2) 0.008(2)
C1B 0.053(3) 0.049(3) 0.064(4) 0.036(3) 0.012(3) 0.022(3)
C4B 0.037(3) 0.035(3) 0.098(5) 0.024(3) 0.006(3) -0.001(2)
C40 0.035(3) 0.056(3) 0.053(3) 0.035(3) 0.007(2) 0.012(2)
C5B 0.038(3) 0.034(3) 0.071(4) 0.017(3) 0.025(3) 0.009(2)
C6B 0.042(3) 0.052(3) 0.054(4) 0.014(3) 0.003(3) 0.001(2)
C7B 0.034(3) 0.066(4) 0.055(4) 0.012(3) 0.000(2) 0.002(3)
C8B 0.070(4) 0.046(3) 0.032(3) 0.015(2) 0.007(3) 0.012(3)
C10 0.029(2) 0.028(3) 0.086(4) 0.019(3) -0.001(3) -0.001(2)
C20 0.039(3) 0.032(3) 0.042(3) 0.017(2) 0.005(2) 0.007(2)
C22 0.074(4) 0.069(4) 0.037(3) 0.023(3) 0.000(3) 0.002(3)
C23 0.061(4) 0.035(3) 0.074(4) 0.017(3) -0.005(3) 0.015(3)
C21 0.038(3) 0.050(3) 0.066(4) 0.026(3) 0.000(3) 0.002(2)
C70 0.030(2) 0.022(2) 0.048(3) 0.014(2) 0.006(2) -0.0019(18)
C71 0.041(3) 0.028(2) 0.047(3) 0.010(2) 0.010(2) 0.005(2)
C72 0.041(3) 0.030(3) 0.057(3) 0.012(2) 0.001(2) -0.006(2)
C73 0.052(3) 0.030(3) 0.051(3) 0.018(2) 0.016(2) -0.004(2)
C80 0.038(3) 0.029(2) 0.052(3) 0.024(2) 0.010(2) 0.016(2)
C81 0.042(3) 0.029(3) 0.063(4) 0.025(2) 0.011(2) 0.006(2)
C82 0.048(3) 0.035(3) 0.091(5) 0.033(3) 0.027(3) 0.020(2)
C83 0.044(3) 0.046(3) 0.069(4) 0.037(3) 0.000(3) 0.007(2)
C50 0.043(3) 0.034(3) 0.034(3) 0.011(2) 0.002(2) 0.006(2)
C53 0.062(3) 0.034(3) 0.048(3) 0.012(2) 0.006(3) 0.022(2)
C51 0.079(4) 0.043(3) 0.047(3) 0.024(3) 0.014(3) 0.009(3)
C52 0.054(3) 0.055(4) 0.059(4) 0.022(3) -0.004(3) 0.017(3)
C60 0.060(3) 0.023(2) 0.041(3) 0.004(2) 0.017(2) 0.002(2)
C61 0.058(3) 0.030(3) 0.051(3) 0.016(2) 0.015(3) 0.003(2)
C67 0.083(4) 0.032(3) 0.044(3) 0.002(3) 0.001(3) -0.003(3)
C63 0.071(4) 0.031(3) 0.049(3) 0.012(2) 0.022(3) 0.016(3)
C30B 0.044(3) 0.036(3) 0.071(4) 0.027(3) 0.031(3) 0.008(2)
C31B 0.056(3) 0.060(4) 0.064(4) 0.030(3) 0.032(3) 0.013(3)
C40B 0.040(3) 0.028(2) 0.035(3) 0.005(2) 0.007(2) 0.004(2)
C42B 0.065(4) 0.039(3) 0.077(4) 0.026(3) 0.033(3) 0.022(3)
C43B 0.047(3) 0.047(3) 0.068(4) 0.012(3) 0.028(3) 0.011(2)
C10B 0.050(3) 0.040(3) 0.039(3) 0.021(2) 0.014(2) 0.006(2)
C11B 0.085(4) 0.054(4) 0.064(4) 0.037(3) 0.037(3) 0.019(3)
C20B 0.034(2) 0.034(3) 0.047(3) 0.004(2) 0.011(2) 0.008(2)
C23B 0.040(3) 0.071(4) 0.055(4) 0.000(3) 0.021(3) 0.007(3)
C22B 0.055(3) 0.069(4) 0.044(3) 0.003(3) 0.014(3) 0.020(3)
C60B 0.033(2) 0.028(2) 0.041(3) 0.014(2) 0.010(2) 0.0009(19)
C62B 0.048(3) 0.040(3) 0.054(3) 0.027(3) 0.025(2) 0.007(2)
C61B 0.037(3) 0.039(3) 0.051(3) 0.023(2) 0.013(2) 0.012(2)
C63B 0.045(3) 0.024(2) 0.057(3) 0.008(2) 0.010(2) -0.008(2)
C50B 0.037(2) 0.015(2) 0.056(3) 0.010(2) 0.015(2) 0.0078(18)
C53B 0.045(3) 0.031(3) 0.059(3) 0.017(2) 0.020(3) 0.008(2)
C51B 0.042(3) 0.033(3) 0.082(4) 0.022(3) 0.012(3) 0.015(2)
C52B 0.063(3) 0.028(3) 0.063(4) 0.006(3) 0.030(3) 0.010(2)
C80B 0.053(3) 0.031(3) 0.043(3) 0.015(2) 0.016(2) 0.013(2)
C81B 0.063(3) 0.038(3) 0.050(3) 0.016(3) 0.021(3) 0.021(3)
C82B 0.072(4) 0.030(3) 0.052(4) 0.003(3) 0.005(3) 0.001(3)
C83B 0.077(4) 0.049(3) 0.048(3) 0.013(3) 0.033(3) 0.027(3)
C70B 0.051(3) 0.037(3) 0.044(3) 0.026(2) 0.008(2) 0.009(2)
C73B 0.054(3) 0.039(3) 0.047(3) 0.021(2) 0.010(2) 0.001(2)
C71B 0.075(4) 0.053(3) 0.044(3) 0.028(3) 0.014(3) 0.005(3)
C72B 0.053(3) 0.042(3) 0.061(4) 0.023(3) -0.001(3) 0.009(2)
C31 0.066(4) 0.051(3) 0.058(4) 0.008(3) -0.024(3) 0.018(3)
C13B 0.093(5) 0.056(4) 0.055(4) 0.028(3) 0.043(3) 0.035(3)
C3B 0.053(3) 0.046(3) 0.070(4) 0.008(3) -0.014(3) 0.004(3)
C41B 0.075(4) 0.067(4) 0.039(3) 0.008(3) 0.014(3) 0.010(3)
C33B 0.035(3) 0.052(4) 0.117(6) 0.034(4) 0.025(3) 0.006(2)
C21B 0.064(4) 0.032(3) 0.090(5) -0.002(3) 0.017(3) 0.018(3)
C11 0.041(3) 0.051(3) 0.075(4) 0.020(3) -0.012(3) -0.004(3)
C2 0.093(5) 0.070(4) 0.082(5) 0.044(4) 0.059(4) 0.040(4)
C41 0.034(3) 0.104(5) 0.071(4) 0.052(4) 0.004(3) 0.009(3)
C12 0.052(3) 0.033(3) 0.108(6) 0.013(3) -0.022(3) -0.008(3)
C43 0.061(4) 0.106(5) 0.046(4) 0.037(4) 0.004(3) 0.027(4)
C33 0.103(5) 0.075(5) 0.041(4) 0.013(3) 0.022(3) -0.004(4)
C32B 0.070(4) 0.069(4) 0.094(5) 0.055(4) 0.051(4) 0.025(3)
C13 0.029(3) 0.062(4) 0.136(6) 0.053(4) 0.023(3) 0.009(3)
C12B 0.082(5) 0.080(5) 0.038(3) 0.014(3) -0.003(3) -0.011(4)
C42 0.066(4) 0.085(5) 0.106(6) 0.074(5) 0.011(4) 0.022(4)
O1 0.129(5) 0.139(6) 0.100(5) 0.066(4) 0.023(4) 0.033(4)
O2 0.132(5) 0.080(4) 0.134(6) 0.026(4) 0.006(4) 0.020(4)
C24 0.120(8) 0.092(7) 0.118(7) 0.060(6) 0.015(6) 0.002(6)
C15 0.111(7) 0.106(7) 0.140(9) 0.073(7) 0.003(6) 0.005(6)
C25 0.145(10) 0.127(9) 0.160(11) 0.073(8) 0.018(8) 0.051(8)
C27 0.156(10) 0.115(8) 0.097(7) 0.046(6) -0.050(7) -0.042(7)
C16 0.140(9) 0.189(11) 0.130(9) 0.104(9) 0.052(7) 0.080(8)
C17 0.115(8) 0.209(12) 0.136(9) 0.114(9) 0.041(7) 0.067(8)
C26 0.081(7) 0.248(15) 0.156(11) 0.113(11) -0.022(7) -0.022(8)
C14 0.198(13) 0.159(11) 0.096(8) 0.018(8) -0.039(8) 0.069(9)

loop_
_atom_type_symbol
_atom_type_description
_atom_type_scat_dispersion_real
_atom_type_scat_dispersion_imag
_atom_type_scat_source
C C 0.0033 0.0016 'International Tables Vol C Tables 4.2.6.8 and 6.1.1.4'
H H 0.0000 0.0000 'International Tables Vol C Tables 4.2.6.8 and 6.1.1.4'
Cl Cl 0.1484 0.1585 'International Tables Vol C Tables 4.2.6.8 and 6.1.1.4'
Cu Cu 0.3201 1.2651 'International Tables Vol C Tables 4.2.6.8 and 6.1.1.4'
N N 0.0061 0.0033 'International Tables Vol C Tables 4.2.6.8 and 6.1.1.4'
O O 0.0106 0.0060 'International Tables Vol C Tables 4.2.6.8 and 6.1.1.4'
Si Si 0.0817 0.0704 'International Tables Vol C Tables 4.2.6.8 and 6.1.1.4'
Sn Sn -0.6537 1.4246 'International Tables Vol C Tables 4.2.6.8 and 6.1.1.4'

loop_
_geom_angle_atom_site_label_1
_geom_angle_atom_site_label_2
_geom_angle_atom_site_label_3
_geom_angle
Cu1 Sn2 Cu2 84.509(19)
Cu1 Sn2 Si2 145.15(3)
Cl2 Sn2 Cu1 118.21(3)
Cl2 Sn2 Cu2 143.59(4)
Cl2 Sn2 Si2 95.06(4)
Si2 Sn2 Cu2 61.32(3)
N3 Sn2 Cu1 117.48(9)
N3 Sn2 Cu2 41.07(9)
N3 Sn2 Cl2 103.08(10)
N3 Sn2 Si2 38.09(9)
N4 Sn2 Cu1 136.76(11)
N4 Sn2 Cu2 79.49(10)
N4 Sn2 Cl2 97.44(11)
N4 Sn2 Si2 35.99(11)
N4 Sn2 N3 72.70(14)
Cu1 Sn1 Cu2 85.894(19)
Cu1 Sn1 Si1 148.00(3)
Cl1 Sn1 Cu1 115.08(4)
Cl1 Sn1 Cu2 143.73(4)
Cl1 Sn1 Si1 95.30(4)
Si1 Sn1 Cu2 62.74(3)
N1 Sn1 Cu1 119.59(9)
N1 Sn1 Cu2 42.17(9)
N1 Sn1 Cl1 102.51(10)
N1 Sn1 Si1 38.35(10)
N2 Sn1 Cu1 137.11(10)
N2 Sn1 Cu2 79.72(10)
N2 Sn1 Cl1 99.58(10)
N2 Sn1 Si1 36.20(10)
N2 Sn1 N1 72.89(14)
Cu1 Sn4 Cu3 86.331(18)
Cu1 Sn4 Cu4 87.172(18)
Cu1 Sn4 Si4 144.56(3)
Cu4 Sn4 Cu3 52.224(17)
Cu4 Sn4 Si4 63.73(3)
Cl4 Sn4 Cu1 123.17(4)
Cl4 Sn4 Cu3 143.77(4)
Cl4 Sn4 Cu4 138.82(3)
Cl4 Sn4 Si4 92.21(4)
Si4 Sn4 Cu3 60.28(3)
N7 Sn4 Cu1 126.92(9)
N7 Sn4 Cu3 74.37(9)
N7 Sn4 Cu4 42.12(9)
N7 Sn4 Cl4 98.42(10)
N7 Sn4 Si4 37.22(9)
N7 Sn4 N8 71.49(12)
N8 Sn4 Cu1 120.39(9)
N8 Sn4 Cu3 39.80(9)
N8 Sn4 Cu4 77.61(9)
N8 Sn4 Cl4 104.00(10)
N8 Sn4 Si4 37.49(9)
Cu1 Sn3 Cu3 88.177(18)
Cu1 Sn3 Cu4 84.146(17)
Cu1 Sn3 Si3 142.45(3)
Cu3 Sn3 Cu4 51.768(17)
Cl3 Sn3 Cu1 125.09(4)
Cl3 Sn3 Cu3 137.62(4)
Cl3 Sn3 Cu4 143.63(4)
Cl3 Sn3 Si3 92.09(5)
Si3 Sn3 Cu3 62.72(3)
Si3 Sn3 Cu4 59.56(3)
N5 Sn3 Cu1 117.26(9)
N5 Sn3 Cu3 77.12(9)
N5 Sn3 Cu4 39.76(9)
N5 Sn3 Cl3 103.87(10)
N5 Sn3 Si3 37.28(9)
N5 Sn3 N6 71.61(13)
N6 Sn3 Cu1 127.89(9)
N6 Sn3 Cu3 41.41(9)
N6 Sn3 Cu4 73.98(9)
N6 Sn3 Cl3 97.73(10)
N6 Sn3 Si3 37.35(10)
Cu1B Sn2B Cu2B 85.699(19)
Cu1B Sn2B Si2B 147.24(3)
Cl2B Sn2B Cu1B 117.31(3)
Cl2B Sn2B Cu2B 143.61(3)
Cl2B Sn2B Si2B 93.89(4)
Si2B Sn2B Cu2B 62.11(3)
N3B Sn2B Cu1B 118.83(9)
N3B Sn2B Cu2B 41.87(9)
N3B Sn2B Cl2B 102.21(9)
N3B Sn2B Si2B 38.34(10)
N4B Sn2B Cu1B 136.48(10)
N4B Sn2B Cu2B 78.56(10)
N4B Sn2B Cl2B 98.27(10)
N4B Sn2B Si2B 36.22(10)
N4B Sn2B N3B 72.74(14)
Cu1B Sn1B Cu2B 85.04(2)
Cu1B Sn1B Si1B 145.57(3)
Cl1B Sn1B Cu1B 117.32(3)
Cl1B Sn1B Cu2B 144.38(4)
Cl1B Sn1B Si1B 95.70(4)
Si1B Sn1B Cu2B 61.23(3)
N1B Sn1B Cu1B 117.97(9)
N1B Sn1B Cu2B 41.15(9)
N1B Sn1B Cl1B 103.76(9)
N1B Sn1B Si1B 38.10(9)
N2B Sn1B Cu1B 136.72(11)
N2B Sn1B Cu2B 79.25(10)
N2B Sn1B Cl1B 97.83(11)
N2B Sn1B Si1B 35.98(11)
N2B Sn1B N1B 72.69(14)
Cu1B Sn3B Cu4B 85.643(18)
Cu1B Sn3B Cu3B 88.414(18)
Cu1B Sn3B Si3B 144.62(3)
Cu3B Sn3B Cu4B 52.426(17)
Cl3B Sn3B Cu1B 122.43(4)
Cl3B Sn3B Cu4B 144.25(4)
Cl3B Sn3B Cu3B 138.98(3)
Cl3B Sn3B Si3B 92.83(4)
Si3B Sn3B Cu4B 60.92(3)
Si3B Sn3B Cu3B 62.83(3)
N6B Sn3B Cu1B 127.73(9)
N6B Sn3B Cu4B 75.26(10)
N6B Sn3B Cu3B 41.74(9)
N6B Sn3B Cl3B 98.79(10)
N6B Sn3B Si3B 37.07(9)
N6B Sn3B N5B 71.30(12)
N5B Sn3B Cu1B 120.00(9)
N5B Sn3B Cu4B 39.91(9)
N5B Sn3B Cu3B 76.71(9)
N5B Sn3B Cl3B 104.47(10)
N5B Sn3B Si3B 37.40(9)
Cu1B Sn4B Cu4B 87.028(18)
Cu1B Sn4B Cu3B 85.545(18)
Cu1B Sn4B Si4B 142.87(3)
Cu4B Sn4B Cu3B 51.801(17)
Cl4B Sn4B Cu1B 124.13(4)
Cl4B Sn4B Cu4B 139.12(4)
Cl4B Sn4B Cu3B 143.17(4)
Cl4B Sn4B Si4B 92.94(4)
Si4B Sn4B Cu4B 61.93(3)
Si4B Sn4B Cu3B 59.78(3)
N8B Sn4B Cu1B 119.80(9)
N8B Sn4B Cu4B 76.22(9)
N8B Sn4B Cu3B 39.43(9)
N8B Sn4B Cl4B 103.83(10)
N8B Sn4B Si4B 37.34(9)
N7B Sn4B Cu1B 125.87(9)
N7B Sn4B Cu4B 41.54(9)
N7B Sn4B Cu3B 74.82(9)
N7B Sn4B Cl4B 98.76(10)
N7B Sn4B Si4B 37.16(10)
N7B Sn4B N8B 71.60(13)
Sn2 Cu1 Sn4 114.55(2)
Sn2 Cu1 Sn3 114.74(2)
Sn1 Cu1 Sn2 104.33(2)
Sn1 Cu1 Sn4 112.06(2)
Sn1 Cu1 Sn3 114.07(2)
Sn4 Cu1 Sn3 97.462(19)
Sn1 Cu2 Sn2 85.265(18)
N3 Cu2 Sn2 47.37(10)
N3 Cu2 Sn1 122.96(10)
N3 Cu2 N1 171.07(15)
N1 Cu2 Sn2 124.04(11)
N1 Cu2 Sn1 49.12(10)
Sn3 Cu3 Sn4 79.215(15)
Cu4 Cu3 Sn4 61.606(18)
Cu4 Cu3 Sn3 66.311(17)
N8 Cu3 Sn4 47.11(10)
N8 Cu3 Sn3 125.67(10)
N8 Cu3 Cu4 90.16(10)
N8 Cu3 N6 174.24(15)
N6 Cu3 Sn4 128.10(10)
N6 Cu3 Sn3 49.11(10)
N6 Cu3 Cu4 89.29(11)
Sn4 Cu4 Sn3 79.267(15)
Cu3 Cu4 Sn4 66.170(18)
Cu3 Cu4 Sn3 61.922(18)
N7 Cu4 Sn4 49.52(10)
N7 Cu4 Sn3 128.52(10)
N7 Cu4 Cu3 88.88(10)
N7 Cu4 N5 174.42(15)
N5 Cu4 Sn4 125.15(11)
N5 Cu4 Sn3 46.48(10)
N5 Cu4 Cu3 89.87(10)
Sn2B Cu1B Sn3B 112.23(2)
Sn2B Cu1B Sn4B 115.62(2)
Sn1B Cu1B Sn2B 104.00(2)
Sn1B Cu1B Sn3B 114.45(2)
Sn1B Cu1B Sn4B 113.68(2)
Sn3B Cu1B Sn4B 97.31(2)
Sn2B Cu2B Sn1B 85.262(18)
N3B Cu2B Sn2B 48.79(10)
N3B Cu2B Sn1B 123.60(11)
N1B Cu2B Sn2B 123.04(10)
N1B Cu2B Sn1B 47.87(10)
N1B Cu2B N3B 170.98(15)
Sn4B Cu4B Sn3B 79.051(15)
Cu3B Cu4B Sn3B 61.919(17)
Cu3B Cu4B Sn4B 66.095(17)
N5B Cu4B Sn3B 47.27(10)
N5B Cu4B Sn4B 126.00(10)
N5B Cu4B Cu3B 89.06(10)
N5B Cu4B N7B 173.75(15)
N7B Cu4B Sn3B 127.04(10)
N7B Cu4B Sn4B 48.08(10)
N7B Cu4B Cu3B 89.52(10)
Sn3B Cu3B Sn4B 78.928(16)
Cu4B Cu3B Sn3B 65.655(19)
Cu4B Cu3B Sn4B 62.104(17)
N6B Cu3B Sn3B 49.06(10)
N6B Cu3B Sn4B 127.90(10)
N6B Cu3B Cu4B 89.52(10)
N8B Cu3B Sn3B 125.16(11)
N8B Cu3B Sn4B 46.59(11)
N8B Cu3B Cu4B 89.23(10)
N8B Cu3B N6B 173.85(15)
N3 Si2 Sn2 49.68(12)
N3 Si2 C4 116.0(2)
N3 Si2 C3 111.5(2)
N4 Si2 Sn2 45.45(12)
N4 Si2 N3 93.16(17)
N4 Si2 C4 114.3(2)
N4 Si2 C3 115.7(2)
C4 Si2 Sn2 117.18(18)
C3 Si2 Sn2 136.63(17)
C3 Si2 C4 106.2(2)
N1 Si1 Sn1 50.39(12)
N1 Si1 C1 115.6(2)
N1 Si1 C2 112.0(2)
N2 Si1 Sn1 45.56(12)
N2 Si1 N1 93.54(17)
N2 Si1 C1 114.2(2)
N2 Si1 C2 115.9(3)
C1 Si1 Sn1 115.68(19)
C2 Si1 Sn1 138.6(2)
C2 Si1 C1 105.7(3)
N7 Si4 Sn4 49.43(11)
N7 Si4 N8 94.19(16)
N7 Si4 C8 116.3(2)
N7 Si4 C7 114.3(2)
N8 Si4 Sn4 49.64(11)
N8 Si4 C8 113.2(2)
N8 Si4 C7 114.6(2)
C8 Si4 Sn4 110.36(18)
C7 Si4 Sn4 144.97(18)
C7 Si4 C8 104.7(2)
N5 Si3 Sn3 49.27(12)
N5 Si3 N6 94.15(17)
N5 Si3 C5 113.6(2)
N5 Si3 C6 113.3(2)
N6 Si3 Sn3 49.45(12)
N6 Si3 C5 116.1(2)
N6 Si3 C6 114.6(2)
C5 Si3 Sn3 111.13(18)
C6 Si3 Sn3 143.56(17)
C6 Si3 C5 105.3(2)
N3B Si2B Sn2B 50.12(11)
N3B Si2B C4B 116.0(2)
N3B Si2B C3B 112.0(2)
N4B Si2B Sn2B 45.48(12)
N4B Si2B N3B 93.00(17)
N4B Si2B C4B 114.2(2)
N4B Si2B C3B 116.4(3)
C4B Si2B Sn2B 115.33(19)
C3B Si2B Sn2B 139.2(2)
C3B Si2B C4B 105.5(3)
N1B Si1B Sn1B 49.87(12)
N1B Si1B C2B 111.6(2)
N1B Si1B C1B 115.8(2)
N2B Si1B Sn1B 45.35(12)
N2B Si1B N1B 93.23(17)
N2B Si1B C2B 115.2(2)
N2B Si1B C1B 114.4(2)
C2B Si1B Sn1B 136.39(17)
C2B Si1B C1B 106.5(2)
C1B Si1B Sn1B 117.06(18)
N6B Si3B Sn3B 49.03(11)
N6B Si3B N5B 93.69(16)
N6B Si3B C5B 116.1(2)
N6B Si3B C6B 114.4(2)
N5B Si3B Sn3B 49.43(11)
N5B Si3B C5B 113.3(2)
N5B Si3B C6B 115.6(2)
C5B Si3B Sn3B 110.27(18)
C6B Si3B Sn3B 145.43(18)
C6B Si3B C5B 104.3(2)
N8B Si4B Sn4B 49.51(12)
N8B Si4B C7B 114.5(2)
N8B Si4B C8B 113.8(2)
N7B Si4B Sn4B 48.62(12)
N7B Si4B N8B 93.79(17)
N7B Si4B C7B 114.4(2)
N7B Si4B C8B 115.4(2)
C7B Si4B Sn4B 143.73(19)
C7B Si4B C8B 105.2(3)
C8B Si4B Sn4B 111.02(19)
Cu2 N3 Sn2 91.55(14)
Si2 N3 Sn2 92.23(16)
Si2 N3 Cu2 106.18(17)
C30 N3 Sn2 123.5(3)
C30 N3 Cu2 111.1(3)
C30 N3 Si2 126.0(3)
Si2 N4 Sn2 98.57(18)
C40 N4 Sn2 127.2(3)
C40 N4 Si2 131.7(3)
Cu2 N1 Sn1 88.71(13)
Si1 N1 Sn1 91.26(15)
Si1 N1 Cu2 107.2(2)
C10 N1 Sn1 126.2(3)
C10 N1 Cu2 111.1(3)
C10 N1 Si1 125.5(3)
Si1 N2 Sn1 98.24(18)
C20 N2 Sn1 127.5(3)
C20 N2 Si1 131.0(3)
Cu4 N7 Sn4 88.36(13)
Si4 N7 Sn4 93.35(15)
Si4 N7 Cu4 111.46(19)
C70 N7 Sn4 122.2(3)
C70 N7 Cu4 109.5(3)
C70 N7 Si4 125.5(3)
Cu3 N8 Sn4 93.09(13)
Si4 N8 Sn4 92.87(15)
Si4 N8 Cu3 106.78(18)
C80 N8 Sn4 124.0(3)
C80 N8 Cu3 111.2(3)
C80 N8 Si4 123.7(3)
Cu4 N5 Sn3 93.77(14)
Si3 N5 Sn3 93.45(15)
Si3 N5 Cu4 105.43(17)
C50 N5 Sn3 123.5(3)
C50 N5 Cu4 111.5(3)
C50 N5 Si3 124.0(3)
Cu3 N6 Sn3 89.48(13)
Si3 N6 Sn3 93.21(16)
Si3 N6 Cu3 110.09(18)
C60 N6 Sn3 122.5(3)
C60 N6 Cu3 109.2(3)
C60 N6 Si3 126.0(3)
Cu2B N3B Sn2B 89.34(13)
Si2B N3B Sn2B 91.54(15)
Si2B N3B Cu2B 106.33(19)
C30B N3B Sn2B 125.6(3)
C30B N3B Cu2B 111.5(3)
C30B N3B Si2B 125.7(3)
Si2B N4B Sn2B 98.30(18)
C40B N4B Sn2B 128.0(3)
C40B N4B Si2B 129.9(3)
Cu2B N1B Sn1B 90.98(13)
Si1B N1B Sn1B 92.04(15)
Si1B N1B Cu2B 105.86(18)
C10B N1B Sn1B 123.7(3)
C10B N1B Cu2B 111.0(3)
C10B N1B Si1B 126.6(3)
Si1B N2B Sn1B 98.67(17)
C20B N2B Sn1B 126.7(3)
C20B N2B Si1B 132.0(3)
Cu3B N6B Sn3B 89.20(13)
Si3B N6B Sn3B 93.89(15)
Si3B N6B Cu3B 110.24(19)
C60B N6B Sn3B 122.3(3)
C60B N6B Cu3B 109.6(3)
C60B N6B Si3B 125.5(3)
Cu4B N5B Sn3B 92.81(13)
Si3B N5B Sn3B 93.16(15)
Si3B N5B Cu4B 108.22(18)
C50B N5B Sn3B 124.1(3)
C50B N5B Cu4B 111.3(3)
C50B N5B Si3B 122.5(3)
Cu3B N8B Sn4B 93.99(14)
Si4B N8B Sn4B 93.15(16)
Si4B N8B Cu3B 106.41(18)
C80B N8B Sn4B 123.5(3)
C80B N8B Cu3B 111.9(3)
C80B N8B Si4B 123.0(3)
Cu4B N7B Sn4B 90.38(14)
Si4B N7B Sn4B 94.23(16)
Si4B N7B Cu4B 108.25(18)
C70B N7B Sn4B 121.9(3)
C70B N7B Cu4B 110.0(3)
C70B N7B Si4B 125.9(3)
N3 C30 C32 115.5(4)
N3 C30 C31 108.3(4)
N3 C30 C33 108.9(4)
C32 C30 C31 107.3(5)
C32 C30 C33 107.1(5)
C31 C30 C33 109.7(5)
N4 C40 C41 109.7(4)
N4 C40 C43 109.5(4)
N4 C40 C42 109.8(4)
C41 C40 C42 108.6(5)
C43 C40 C41 109.4(5)
C43 C40 C42 109.9(5)
N1 C10 C11 108.5(4)
N1 C10 C12 112.1(4)
N1 C10 C13 108.5(5)
C11 C10 C12 108.4(5)
C11 C10 C13 110.0(4)
C13 C10 C12 109.3(5)
N2 C20 C22 109.5(4)
N2 C20 C23 111.1(4)
N2 C20 C21 110.1(4)
C23 C20 C22 108.1(4)
C21 C20 C22 108.6(4)
C21 C20 C23 109.4(4)
N7 C70 C72 114.2(4)
N7 C70 C73 108.7(4)
C71 C70 N7 108.2(3)
C71 C70 C72 107.5(4)
C71 C70 C73 109.7(4)
C73 C70 C72 108.5(4)
N8 C80 C82 108.1(4)
C81 C80 N8 108.5(4)
C81 C80 C82 109.6(4)
C83 C80 N8 112.6(4)
C83 C80 C81 108.1(4)
C83 C80 C82 109.9(4)
N5 C50 C53 108.8(4)
N5 C50 C52 111.9(4)
C53 C50 C52 107.3(4)
C51 C50 N5 109.6(4)
C51 C50 C53 109.4(4)
C51 C50 C52 109.9(4)
N6 C60 C63 108.6(4)
C61 C60 N6 107.5(4)
C61 C60 C63 111.1(4)
C67 C60 N6 113.7(4)
C67 C60 C61 108.1(4)
C67 C60 C63 107.9(4)
N3B C30B C33B 108.8(5)
N3B C30B C32B 112.1(4)
C31B C30B N3B 109.0(4)
C31B C30B C33B 109.9(4)
C31B C30B C32B 108.4(5)
C32B C30B C33B 108.6(4)
N4B C40B C42B 111.2(4)
N4B C40B C43B 108.8(4)
N4B C40B C41B 109.9(4)
C42B C40B C41B 108.9(4)
C43B C40B C42B 109.4(4)
C43B C40B C41B 108.5(5)
N1B C10B C11B 113.1(4)
N1B C10B C13B 109.3(4)
N1B C10B C12B 108.7(4)
C11B C10B C12B 108.3(5)
C13B C10B C11B 107.6(4)
C13B C10B C12B 109.8(5)
N2B C20B C23B 109.7(4)
N2B C20B C22B 109.6(4)
N2B C20B C21B 110.2(4)
C23B C20B C22B 110.0(5)
C23B C20B C21B 108.0(4)
C22B C20B C21B 109.4(5)
C62B C60B N6B 113.2(4)
C62B C60B C61B 108.5(4)
C62B C60B C63B 107.7(4)
C61B C60B N6B 107.1(3)
C61B C60B C63B 111.0(4)
C63B C60B N6B 109.4(4)
C53B C50B N5B 107.9(3)
C53B C50B C51B 110.2(4)
C51B C50B N5B 108.3(4)
C52B C50B N5B 112.8(4)
C52B C50B C53B 107.5(4)
C52B C50B C51B 110.1(4)
N8B C80B C81B 108.9(4)
N8B C80B C82B 110.1(4)
N8B C80B C83B 112.7(4)
C81B C80B C83B 106.8(4)
C82B C80B C81B 108.4(4)
C82B C80B C83B 109.8(4)
N7B C70B C73B 108.2(4)
N7B C70B C71B 113.9(4)
N7B C70B C72B 107.5(4)
C73B C70B C71B 108.3(4)
C73B C70B C72B 110.7(4)
C71B C70B C72B 108.3(4)
C14 O1 C17 104.6(8)
C24 O2 C27 107.6(7)
O2 C24 C25 108.0(9)
C16 C15 C14 102.1(8)
C24 C25 C26 104.4(10)
O2 C27 C26 106.4(8)
C17 C16 C15 102.1(10)
O1 C17 C16 105.5(8)
C25 C26 C27 101.0(8)
O1 C14 C15 108.8(9)

loop_
_geom_bond_atom_site_label_1
_geom_bond_atom_site_label_2
_geom_bond_distance
Sn2 Cu1 2.5353(6)
Sn2 Cu2 2.9824(6)
Sn2 Cl2 2.4474(12)
Sn2 Si2 2.8769(13)
Sn2 N3 2.195(3)
Sn2 N4 2.073(3)
Sn1 Cu1 2.5286(6)
Sn1 Cu2 2.9222(6)
Sn1 Cl1 2.4514(12)
Sn1 Si1 2.8682(13)
Sn1 N1 2.210(3)
Sn1 N2 2.069(4)
Sn4 Cu1 2.5405(6)
Sn4 Cu3 3.0425(7)
Sn4 Cu4 2.9259(7)
Sn4 Cl4 2.3988(12)
Sn4 Si4 2.9261(13)
Sn4 N7 2.226(3)
Sn4 N8 2.233(3)
Sn3 Cu1 2.5456(7)
Sn3 Cu3 2.9529(7)
Sn3 Cu4 3.0648(7)
Sn3 Cl3 2.4277(13)
Sn3 Si3 2.9334(14)
Sn3 N5 2.227(4)
Sn3 N6 2.232(3)
Sn2B Cu1B 2.5403(6)
Sn2B Cu2B 2.9320(6)
Sn2B Cl2B 2.4509(12)
Sn2B Si2B 2.8734(13)
Sn2B N3B 2.206(3)
Sn2B N4B 2.071(4)
Sn1B Cu1B 2.5324(6)
Sn1B Cu2B 2.9700(7)
Sn1B Cl1B 2.4464(12)
Sn1B Si1B 2.8794(13)
Sn1B N1B 2.203(3)
Sn1B N2B 2.072(3)
Sn3B Cu1B 2.5426(6)
Sn3B Cu4B 3.0326(7)
Sn3B Cu3B 2.9367(7)
Sn3B Cl3B 2.4010(13)
Sn3B Si3B 2.9316(13)
Sn3B N6B 2.219(3)
Sn3B N5B 2.230(3)
Sn4B Cu1B 2.5436(7)
Sn4B Cu4B 2.9668(7)
Sn4B Cu3B 3.0690(7)
Sn4B Cl4B 2.4311(13)
Sn4B Si4B 2.9342(13)
Sn4B N8B 2.235(4)
Sn4B N7B 2.207(4)
Cu2 N3 1.960(3)
Cu2 N1 1.962(4)
Cu3 Cu4 2.6290(8)
Cu3 N8 1.950(4)
Cu3 N6 1.953(4)
Cu4 N7 1.963(4)
Cu4 N5 1.964(4)
Cu2B N3B 1.957(3)
Cu2B N1B 1.955(3)
Cu4B Cu3B 2.6381(8)
Cu4B N5B 1.948(4)
Cu4B N7B 1.968(4)
Cu3B N6B 1.955(4)
Cu3B N8B 1.954(4)
Si2 N3 1.776(4)
Si2 N4 1.709(4)
Si2 C4 1.866(5)
Si2 C3 1.857(5)
Si1 N1 1.780(4)
Si1 N2 1.712(4)
Si1 C1 1.871(5)
Si1 C2 1.868(6)
Si4 N7 1.773(3)
Si4 N8 1.783(4)
Si4 C8 1.861(5)
Si4 C7 1.854(5)
Si3 N5 1.780(4)
Si3 N6 1.782(4)
Si3 C5 1.865(6)
Si3 C6 1.857(5)
Si2B N3B 1.783(4)
Si2B N4B 1.716(4)
Si2B C4B 1.861(5)
Si2B C3B 1.843(6)
Si1B N1B 1.778(4)
Si1B N2B 1.711(4)
Si1B C2B 1.860(5)
Si1B C1B 1.876(5)
Si3B N6B 1.771(4)
Si3B N5B 1.783(4)
Si3B C5B 1.866(5)
Si3B C6B 1.851(6)
Si4B N8B 1.782(4)
Si4B N7B 1.777(4)
Si4B C7B 1.857(5)
Si4B C8B 1.867(5)
N3 C30 1.496(6)
N4 C40 1.478(6)
N1 C10 1.502(6)
N2 C20 1.466(6)
N7 C70 1.521(5)
N8 C80 1.526(5)
N5 C50 1.512(6)
N6 C60 1.526(6)
N3B C30B 1.514(6)
N4B C40B 1.474(6)
N1B C10B 1.497(6)
N2B C20B 1.476(6)
N6B C60B 1.532(5)
N5B C50B 1.524(5)
N8B C80B 1.505(6)
N7B C70B 1.518(6)
C30 C32 1.520(7)
C30 C31 1.530(7)
C30 C33 1.546(8)
C40 C41 1.517(7)
C40 C43 1.501(8)
C40 C42 1.542(8)
C10 C11 1.527(8)
C10 C12 1.544(7)
C10 C13 1.535(8)
C20 C22 1.540(7)
C20 C23 1.525(7)
C20 C21 1.521(7)
C70 C71 1.521(6)
C70 C72 1.522(6)
C70 C73 1.522(7)
C80 C81 1.514(7)
C80 C82 1.554(7)
C80 C83 1.509(7)
C50 C53 1.519(7)
C50 C51 1.499(7)
C50 C52 1.543(7)
C60 C61 1.525(7)
C60 C67 1.517(7)
C60 C63 1.541(7)
C30B C31B 1.505(8)
C30B C33B 1.528(8)
C30B C32B 1.523(7)
C40B C42B 1.536(7)
C40B C43B 1.516(7)
C40B C41B 1.540(7)
C10B C11B 1.529(7)
C10B C13B 1.502(7)
C10B C12B 1.535(8)
C20B C23B 1.521(7)
C20B C22B 1.521(8)
C20B C21B 1.556(8)
C60B C62B 1.515(6)
C60B C61B 1.515(6)
C60B C63B 1.519(7)
C50B C53B 1.519(6)
C50B C51B 1.521(7)
C50B C52B 1.513(7)
C80B C81B 1.530(7)
C80B C82B 1.523(7)
C80B C83B 1.538(7)
C70B C73B 1.519(7)
C70B C71B 1.536(7)
C70B C72B 1.540(7)
O1 C17 1.421(11)
O1 C14 1.401(12)
O2 C24 1.365(9)
O2 C27 1.372(10)
C24 C25 1.396(13)
C15 C16 1.516(14)
C15 C14 1.522(14)
C25 C26 1.521(16)
C27 C26 1.544(16)
C16 C17 1.464(12)
